data_7100370
loop_
_publ_author_name
'B. Rawlings'
'Caroline D. L. Baker'
'John Fawcett'
'Christopher D. Insley'
'Derek S. Messenger'
C.L.Newland
'Helen L. Overend'
'Anup K. B. Patel'
'Mufakhrul Shah'
'Bhavna Vara'
'Davinder Virdee'

_publ_section_title
;
Triol protection with 6-benzoyl-3,4-dihydro-(2H)-pyran
;
_journal_name_full 'Chemical Communications'
_journal_paper_doi 10.1039/b418035f
_journal_year 2005
_chemical_formula_sum 'C15 H18 O4'
_chemical_formula_weight 262.29
_space_group_IT_number 19
_symmetry_cell_setting orthorhombic
_symmetry_space_group_name_Hall 'P 2ac 2ab'
_symmetry_space_group_name_H-M 'P 21 21 21'
_cell_angle_alpha 90.00
_cell_angle_beta 90.00
_cell_angle_gamma 90.00
_cell_formula_units_Z 8
_cell_length_a 8.5600(16)
_cell_length_b 12.140(2)
_cell_length_c 25.374(5)
_cell_measurement_temperature 150(2)
_cell_volume 2636.8(8)
_diffrn_ambient_temperature 150(2)
_exptl_crystal_density_diffrn 1.321
_cod_depositor_comments
;
The following automatic conversions were performed:
'_symmetry_cell_setting' value 'Orthorhombic' changed to 'orthorhombic'
according to '/home/saulius/struct/CIF-dictionaries/cif_core.dic'
dictionary named 'cif_core.dic' version 2.4.1 from 2010-06-29.

Automatic conversion script
Id: cif_fix_enum 1527 2010-12-29 10:47:43Z saulius 
;
_cod_database_code 7100370

loop_
_symmetry_equiv_pos_as_xyz
'x, y, z'
'-x+1/2, -y, z+1/2'
'-x, y+1/2, -z+1/2'
'x+1/2, -y+1/2, -z'

loop_
_atom_site_label
_atom_site_type_symbol
_atom_site_fract_x
_atom_site_fract_y
_atom_site_fract_z
_atom_site_U_iso_or_equiv
_atom_site_adp_type
_atom_site_occupancy
_atom_site_symmetry_multiplicity
_atom_site_calc_flag
_atom_site_refinement_flags
_atom_site_disorder_assembly
_atom_site_disorder_group
O3 O 0.6468(3) 0.3202(2) 0.14640(10) 0.0352(7) Uani 1 1 d . . .
O6 O 0.3949(3) 0.2237(2) 0.09048(9) 0.0334(6) Uani 1 1 d . . .
O8 O 0.5266(3) 0.3593(2) 0.04820(9) 0.0360(7) Uani 1 1 d . . .
O1' O 0.3994(3) 0.3406(2) 0.18328(9) 0.0326(7) Uani 1 1 d . . .
C1 C 0.5550(5) 0.1850(3) 0.08517(16) 0.0435(11) Uani 1 1 d . . .
H1 H 0.5588 0.1056 0.0747 0.052 Uiso 1 1 calc R . .
C2 C 0.6390(5) 0.2048(3) 0.13595(17) 0.0450(11) Uani 1 1 d . . .
H2A H 0.5834 0.1672 0.1650 0.054 Uiso 1 1 calc R . .
H2B H 0.7459 0.1741 0.1338 0.054 Uiso 1 1 calc R . .
C4 C 0.4996(4) 0.3750(3) 0.14255(14) 0.0285(9) Uani 1 1 d . . .
C5 C 0.4192(4) 0.3396(3) 0.08989(13) 0.0284(9) Uani 1 1 d . . .
C7 C 0.6158(5) 0.2604(3) 0.04078(15) 0.0411(11) Uani 1 1 d . . .
H7A H 0.7291 0.2746 0.0447 0.049 Uiso 1 1 calc R . .
H7B H 0.5959 0.2277 0.0057 0.049 Uiso 1 1 calc R . .
C3' C 0.5336(5) 0.4968(3) 0.14473(16) 0.0384(10) Uani 1 1 d . . .
H3'1 H 0.4375 0.5386 0.1363 0.046 Uiso 1 1 calc R . .
H3'2 H 0.6138 0.5156 0.1181 0.046 Uiso 1 1 calc R . .
C4' C 0.5921(5) 0.5296(4) 0.19973(18) 0.0513(13) Uani 1 1 d . . .
H4'1 H 0.6982 0.4994 0.2053 0.062 Uiso 1 1 calc R . .
H4'2 H 0.5983 0.6108 0.2022 0.062 Uiso 1 1 calc R . .
C5' C 0.4833(6) 0.4862(4) 0.24204(18) 0.0533(12) Uani 1 1 d . . .
H5'1 H 0.5291 0.5005 0.2772 0.064 Uiso 1 1 calc R . .
H5'2 H 0.3820 0.5253 0.2400 0.064 Uiso 1 1 calc R . .
C6' C 0.4571(5) 0.3657(4) 0.23541(15) 0.0467(12) Uani 1 1 d . . .
H6'1 H 0.5566 0.3260 0.2414 0.056 Uiso 1 1 calc R . .
H6'2 H 0.3808 0.3400 0.2620 0.056 Uiso 1 1 calc R . .
C9 C 0.2641(4) 0.3960(3) 0.07871(14) 0.0267(9) Uani 1 1 d . . .
C10 C 0.2478(5) 0.4716(3) 0.03828(14) 0.0319(10) Uani 1 1 d . . .
H10 H 0.3359 0.4907 0.0174 0.038 Uiso 1 1 calc R . .
C11 C 0.1044(5) 0.5198(3) 0.02792(16) 0.0391(11) Uani 1 1 d . . .
H11 H 0.0945 0.5717 0.0001 0.047 Uiso 1 1 calc R . .
C12 C -0.0243(5) 0.4924(3) 0.05808(16) 0.0396(10) Uani 1 1 d . . .
H12 H -0.1229 0.5249 0.0507 0.048 Uiso 1 1 calc R . .
C13 C -0.0095(5) 0.4170(3) 0.09934(15) 0.0370(10) Uani 1 1 d . . .
H13 H -0.0975 0.3980 0.1203 0.044 Uiso 1 1 calc R . .
C14 C 0.1347(4) 0.3702(3) 0.10936(14) 0.0302(9) Uani 1 1 d . . .
H14 H 0.1455 0.3196 0.1377 0.036 Uiso 1 1 calc R . .
O1'A O 0.9301(3) 0.8986(3) 0.19848(10) 0.0606(10) Uani 1 1 d . . .
O3A O 1.1782(3) 0.9232(2) 0.16223(10) 0.0380(7) Uani 1 1 d . . .
O6A O 0.9261(3) 1.0274(2) 0.11020(12) 0.0439(7) Uani 1 1 d . . .
O8A O 1.0512(3) 0.8982(2) 0.06358(10) 0.0421(7) Uani 1 1 d . . .
C1A C 1.0858(5) 1.0656(4) 0.10510(19) 0.0526(13) Uani 1 1 d . . .
H1A H 1.0903 1.1458 0.0963 0.063 Uiso 1 1 calc R . .
C2A C 1.1701(5) 1.0407(4) 0.15569(18) 0.0527(13) Uani 1 1 d . . .
H2A1 H 1.2768 1.0721 0.1546 0.063 Uiso 1 1 calc R . .
H2A2 H 1.1136 1.0741 0.1858 0.063 Uiso 1 1 calc R . .
C4A C 1.0295(4) 0.8694(3) 0.15658(14) 0.0330(9) Uani 1 1 d . . .
C5A C 0.9481(4) 0.9120(3) 0.10638(13) 0.0276(9) Uani 1 1 d . . .
C7A C 1.1461(5) 0.9953(4) 0.06027(17) 0.0527(13) Uani 1 1 d . . .
H7A1 H 1.1321 1.0328 0.0259 0.063 Uiso 1 1 calc R . .
H7A2 H 1.2580 0.9774 0.0651 0.063 Uiso 1 1 calc R . .
C3'A C 1.0641(5) 0.7487(4) 0.1546(2) 0.0613(15) Uani 1 1 d . . .
H3'3 H 1.1465 0.7344 0.1281 0.074 Uiso 1 1 calc R . .
H3'4 H 0.9691 0.7080 0.1438 0.074 Uiso 1 1 calc R . .
C4'A C 1.1196(7) 0.7069(5) 0.2099(3) 0.108(3) Uani 1 1 d . . .
H4'3 H 1.1151 0.6255 0.2112 0.130 Uiso 1 1 calc R . .
H4'4 H 1.2289 0.7300 0.2163 0.130 Uiso 1 1 calc R . .
C5'A C 1.0110(7) 0.7567(7) 0.2530(2) 0.102(3) Uani 1 1 d . . .
H5'3 H 0.9087 0.7189 0.2513 0.123 Uiso 1 1 calc R . .
H5'4 H 1.0569 0.7408 0.2880 0.123 Uiso 1 1 calc R . .
C6'A C 0.9851(8) 0.8734(7) 0.2490(2) 0.099(2) Uani 1 1 d . . .
H6'3 H 0.9076 0.8968 0.2757 0.119 Uiso 1 1 calc R . .
H6'4 H 1.0839 0.9133 0.2557 0.119 Uiso 1 1 calc R . .
C9A C 0.7925(4) 0.8575(3) 0.09589(13) 0.0275(9) Uani 1 1 d . . .
C10A C 0.6599(4) 0.8889(3) 0.12354(15) 0.0341(10) Uani 1 1 d . . .
H10A H 0.6671 0.9458 0.1492 0.041 Uiso 1 1 calc R . .
C11A C 0.5178(5) 0.8389(3) 0.11438(15) 0.0410(11) Uani 1 1 d . . .
H11A H 0.4278 0.8616 0.1334 0.049 Uiso 1 1 calc R . .
C12A C 0.5069(5) 0.7555(3) 0.07727(15) 0.0426(11) Uani 1 1 d . . .
H12A H 0.4094 0.7206 0.0709 0.051 Uiso 1 1 calc R . .
C13A C 0.6361(5) 0.7237(3) 0.04992(16) 0.0437(11) Uani 1 1 d . . .
H13A H 0.6278 0.6662 0.0246 0.052 Uiso 1 1 calc R . .
C14A C 0.7791(5) 0.7736(3) 0.05836(14) 0.0340(9) Uani 1 1 d . . .
H14A H 0.8680 0.7509 0.0387 0.041 Uiso 1 1 calc R . .

loop_
_atom_site_aniso_label
_atom_site_aniso_U_11
_atom_site_aniso_U_22
_atom_site_aniso_U_33
_atom_site_aniso_U_23
_atom_site_aniso_U_13
_atom_site_aniso_U_12
O3 0.0317(16) 0.0294(15) 0.0446(16) 0.0026(12) -0.0021(13) 0.0039(12)
O6 0.0411(16) 0.0226(15) 0.0365(16) 0.0005(12) 0.0075(13) 0.0026(12)
O8 0.0408(16) 0.0345(16) 0.0327(15) 0.0070(12) 0.0175(13) 0.0041(13)
O1' 0.0312(15) 0.0445(17) 0.0223(14) 0.0009(12) -0.0010(12) -0.0017(13)
C1 0.048(3) 0.035(3) 0.048(3) 0.000(2) 0.003(2) 0.012(2)
C2 0.045(3) 0.035(3) 0.055(3) 0.005(2) 0.007(2) 0.015(2)
C4 0.0207(19) 0.031(2) 0.034(2) 0.0032(17) 0.0057(18) 0.0022(17)
C5 0.032(2) 0.024(2) 0.028(2) 0.0017(16) 0.0107(18) -0.0015(17)
C7 0.044(3) 0.038(3) 0.041(3) -0.003(2) 0.013(2) 0.008(2)
C3' 0.034(2) 0.030(2) 0.051(3) -0.0015(19) -0.010(2) -0.0010(19)
C4' 0.047(3) 0.040(3) 0.067(3) -0.011(2) -0.027(3) -0.005(2)
C5' 0.048(3) 0.064(3) 0.048(3) -0.015(2) -0.009(2) 0.004(3)
C6' 0.041(3) 0.070(3) 0.029(2) -0.002(2) -0.006(2) 0.007(3)
C9 0.031(2) 0.023(2) 0.026(2) -0.0060(16) -0.0014(17) -0.0032(17)
C10 0.034(2) 0.032(2) 0.029(2) 0.0031(18) 0.0023(18) -0.0049(19)
C11 0.043(3) 0.034(2) 0.040(3) 0.009(2) -0.006(2) 0.005(2)
C12 0.038(2) 0.032(2) 0.049(3) 0.001(2) -0.008(2) 0.004(2)
C13 0.037(2) 0.038(2) 0.037(2) -0.0028(19) 0.006(2) -0.003(2)
C14 0.032(2) 0.029(2) 0.029(2) -0.0004(17) -0.0025(18) -0.0060(18)
O1'A 0.0412(18) 0.120(3) 0.0205(15) 0.0030(16) -0.0002(14) -0.0224(19)
O3A 0.0333(16) 0.0452(18) 0.0355(16) 0.0049(13) 0.0016(13) -0.0053(13)
O6A 0.0357(16) 0.0255(16) 0.070(2) -0.0077(14) -0.0055(15) 0.0012(13)
O8A 0.0433(17) 0.0537(19) 0.0294(16) -0.0031(13) 0.0130(14) -0.0110(15)
C1A 0.044(3) 0.032(3) 0.082(4) 0.014(2) -0.022(3) -0.014(2)
C2A 0.046(3) 0.053(3) 0.060(3) -0.009(2) -0.007(3) -0.007(2)
C4A 0.028(2) 0.041(3) 0.030(2) 0.0026(18) -0.0006(18) -0.0090(19)
C5A 0.034(2) 0.024(2) 0.025(2) -0.0029(16) 0.0053(19) 0.0058(17)
C7A 0.048(3) 0.070(4) 0.040(3) 0.017(2) -0.006(2) -0.016(3)
C3'A 0.044(3) 0.038(3) 0.102(4) 0.027(3) -0.032(3) -0.014(2)
C4'A 0.073(4) 0.085(5) 0.166(7) 0.052(5) -0.089(5) -0.014(4)
C5'A 0.058(4) 0.168(8) 0.081(4) 0.063(5) -0.039(3) -0.037(5)
C6'A 0.083(4) 0.170(8) 0.044(3) 0.040(4) -0.018(3) -0.047(5)
C9A 0.037(2) 0.022(2) 0.024(2) 0.0038(16) -0.0025(17) 0.0029(17)
C10A 0.038(2) 0.033(2) 0.031(2) 0.0001(18) 0.000(2) -0.001(2)
C11A 0.038(3) 0.050(3) 0.036(2) 0.011(2) 0.000(2) 0.003(2)
C12A 0.040(3) 0.043(3) 0.045(2) 0.011(2) -0.013(2) -0.011(2)
C13A 0.059(3) 0.033(2) 0.039(3) -0.005(2) -0.013(2) 0.000(2)
C14A 0.043(2) 0.032(2) 0.027(2) 0.0031(18) -0.0055(19) 0.005(2)

loop_
_geom_bond_atom_site_label_1
_geom_bond_atom_site_label_2
_geom_bond_distance
_geom_bond_site_symmetry_2
_geom_bond_publ_flag
O3 C2 1.427(4) . ?
O3 C4 1.428(4) . ?
O6 C5 1.421(4) . ?
O6 C1 1.455(5) . ?
O8 C5 1.422(4) . ?
O8 C7 1.435(4) . ?
O1' C4 1.406(4) . ?
O1' C6' 1.444(4) . ?
C1 C2 1.495(5) . ?
C1 C7 1.542(5) . ?
C4 C3' 1.508(5) . ?
C4 C5 1.564(5) . ?
C5 C9 1.520(5) . ?
C3' C4' 1.535(5) . ?
C4' C5' 1.516(6) . ?
C5' C6' 1.489(6) . ?
C9 C10 1.384(5) . ?
C9 C14 1.389(5) . ?
C10 C11 1.385(5) . ?
C11 C12 1.382(6) . ?
C12 C13 1.397(5) . ?
C13 C14 1.382(5) . ?
O1'A C6'A 1.400(6) . ?
O1'A C4A 1.407(4) . ?
O3A C4A 1.438(4) . ?
O3A C2A 1.438(5) . ?
O6A C5A 1.417(4) . ?
O6A C1A 1.449(5) . ?
O8A C5A 1.409(4) . ?
O8A C7A 1.434(5) . ?
C1A C2A 1.503(6) . ?
C1A C7A 1.513(6) . ?
C4A C3'A 1.496(6) . ?
C4A C5A 1.541(5) . ?
C5A C9A 1.511(5) . ?
C3'A C4'A 1.566(7) . ?
C4'A C5'A 1.557(9) . ?
C5'A C6'A 1.437(9) . ?
C9A C10A 1.388(5) . ?
C9A C14A 1.399(5) . ?
C10A C11A 1.379(5) . ?
C11A C12A 1.386(6) . ?
C12A C13A 1.362(6) . ?
C13A C14A 1.382(5) . ?
